data_8104882
loop_
_publ_author_name
'Hosten, Eric C.'
'Betz, Richard'

_publ_section_title
;
 Crystal structure of N,N-diphenylformamide, C13H11NO
;
_journal_issue 1
_journal_name_full 'Zeitschrift f\"ur Kristallographie - New Crystal Structures'
_journal_page_first 57
_journal_page_last 59
_journal_paper_doi 10.1515/ncrs-2020-0430
_journal_volume 236
_journal_year 2021
_chemical_formula_moiety 'C13 H11 N O'
_chemical_formula_sum 'C13 H11 N O'
_chemical_formula_weight 197.23
_chemical_name_common <i>N,N</i>-Diphenylformamide
_chemical_name_systematic <i>N,N</i>-Diphenylformamide
_space_group_IT_number 29
_space_group_name_Hall 'P 2c -2ac'
_space_group_name_H-M_alt 'P c a 21'
_symmetry_cell_setting orthorhombic
_symmetry_Int_Tables_number 29
_symmetry_space_group_name_H-M 'P c a 21'
_atom_sites_solution_hydrogens geom
_atom_sites_solution_primary SHELXS
_atom_sites_solution_secondary difmap
_cell_angle_alpha 90
_cell_angle_beta 90
_cell_angle_gamma 90
_cell_formula_units_Z 4
_cell_length_a 23.801(4)
_cell_length_b 6.0510(13)
_cell_length_c 7.2677(14)
_cell_measurement_reflns_used 5663
_cell_measurement_temperature 200(2)
_cell_measurement_theta_max 28.10
_cell_measurement_theta_min 2.57
_cell_volume 1046.7(3)
_computing_cell_refinement 'SAINT [1]'
_computing_data_collection 'APEX2 [1]'
_computing_data_reduction 'SAINT [1]'
_computing_molecular_graphics 'ORTEP3 [3], Mercury [4]'
_computing_publication_material 'SHELXL-97 [2], PLATON [5]'
_computing_structure_refinement 'SHELXL-97 [2]'
_computing_structure_solution 'SHELXS-97 [2]'
_diffrn_ambient_temperature 200(2)
_diffrn_measured_fraction_theta_full 0.985
_diffrn_measured_fraction_theta_max 0.986
_diffrn_measurement_device_type 'Bruker APEX-II CCD'
_diffrn_measurement_method '\f and \w scans'
_diffrn_radiation_monochromator graphite
_diffrn_radiation_type MoK\a
_diffrn_radiation_wavelength 0.71073
_diffrn_reflns_av_R_equivalents 0.0223
_diffrn_reflns_av_unetI/netI 0.0237
_diffrn_reflns_Laue_measured_fraction_full 0.985
_diffrn_reflns_Laue_measured_fraction_max 0.986
_diffrn_reflns_limit_h_max 25
_diffrn_reflns_limit_h_min -31
_diffrn_reflns_limit_k_max 7
_diffrn_reflns_limit_k_min -7
_diffrn_reflns_limit_l_max 9
_diffrn_reflns_limit_l_min -8
_diffrn_reflns_number 8805
_diffrn_reflns_point_group_measured_fraction_full 0.977
_diffrn_reflns_point_group_measured_fraction_max 0.966
_diffrn_reflns_theta_full 25.242
_diffrn_reflns_theta_max 27.980
_diffrn_reflns_theta_min 1.711
_exptl_absorpt_coefficient_mu 0.080
_exptl_absorpt_correction_T_max 1.0000
_exptl_absorpt_correction_T_min 0.9392
_exptl_absorpt_correction_type numerical
_exptl_absorpt_process_details
;                                                              
SADABS [6]                                         
;
_exptl_crystal_colour colourless
_exptl_crystal_density_diffrn 1.252
_exptl_crystal_description platelet
_exptl_crystal_F_000 416
_exptl_crystal_size_max 0.533
_exptl_crystal_size_mid 0.414
_exptl_crystal_size_min 0.19
_refine_diff_density_max 0.109
_refine_diff_density_min -0.138
_refine_diff_density_rms 0.027
_refine_ls_abs_structure_details
;
 Flack x determined using 894 quotients [(I+)-(I-)]/[(I+)+(I-)]
 (Parsons, Flack and Wagner, Acta Cryst. B69 (2013) 249-259).
;
_refine_ls_extinction_coef .
_refine_ls_extinction_method none
_refine_ls_goodness_of_fit_ref 1.095
_refine_ls_hydrogen_treatment constr
_refine_ls_matrix_type full
_refine_ls_number_parameters 136
_refine_ls_number_reflns 2435
_refine_ls_number_restraints 1
_refine_ls_restrained_S_all 1.095
_refine_ls_R_factor_all 0.0407
_refine_ls_R_factor_gt 0.0335
_refine_ls_shift/su_max 0.000
_refine_ls_shift/su_mean 0.000
_refine_ls_structure_factor_coef Fsqd
_refine_ls_weighting_details 'w=1/[\s^2^(Fo^2^)+(0.0383P)^2^+0.1750P] where P=(Fo^2^+2Fc^2^)/3'
_refine_ls_weighting_scheme calc
_refine_ls_wR_factor_gt 0.0804
_refine_ls_wR_factor_ref 0.0896
_reflns_Friedel_coverage 0.816
_reflns_Friedel_fraction_full 0.969
_reflns_Friedel_fraction_max 0.941
_reflns_number_gt 2215
_reflns_number_total 2435
_reflns_threshold_expression 'I > 2\s(I)'
_cod_data_source_file suppl_j_ncrs-2020-0430_suppl.cif
_cod_data_source_block g
_cod_database_code 8104882
_shelx_space_group_comment
;
The symmetry employed for this shelxl refinement is uniquely defined
by the following loop, which should always be used as a source of
symmetry information in preference to the above space-group names.
They are only intended as comments.
;

loop_
_space_group_symop_operation_xyz
'x, y, z'
'-x, -y, z+1/2'
'-x+1/2, y, z+1/2'
'x+1/2, -y, z'

loop_
_atom_site_label
_atom_site_type_symbol
_atom_site_fract_x
_atom_site_fract_y
_atom_site_fract_z
_atom_site_U_iso_or_equiv
_atom_site_adp_type
_atom_site_occupancy
_atom_site_site_symmetry_order
_atom_site_calc_flag
_atom_site_refinement_flags_posn
_atom_site_refinement_flags_adp
_atom_site_refinement_flags_occupancy
_atom_site_disorder_assembly
_atom_site_disorder_group
O1 O 0.20491(8) 0.1138(3) 1.1184(2) 0.0623(5) Uani 1 1 d . . . . .
N1 N 0.15502(7) 0.2760(3) 0.8851(2) 0.0357(4) Uani 1 1 d . . . . .
C1 C 0.20289(9) 0.2146(4) 0.9744(3) 0.0476(5) Uani 1 1 d . . . . .
H1 H 0.237636 0.254101 0.919125 0.057 Uiso 1 1 calc R U . . .
C11 C 0.10008(8) 0.2313(3) 0.9566(3) 0.0338(4) Uani 1 1 d . . . . .
C12 C 0.05935(8) 0.3943(3) 0.9475(3) 0.0384(4) Uani 1 1 d . . . . .
H12 H 0.067806 0.532495 0.891941 0.046 Uiso 1 1 calc R U . . .
C13 C 0.00625(9) 0.3563(4) 1.0193(3) 0.0518(6) Uani 1 1 d . . . . .
H13 H -0.021596 0.468461 1.012349 0.062 Uiso 1 1 calc R U . . .
C14 C -0.00630(12) 0.1572(5) 1.1003(4) 0.0623(7) Uani 1 1 d . . . . .
H14 H -0.042573 0.132103 1.150692 0.075 Uiso 1 1 calc R U . . .
C15 C 0.03386(13) -0.0052(5) 1.1080(3) 0.0614(7) Uani 1 1 d . . . . .
H15 H 0.024988 -0.143169 1.163281 0.074 Uiso 1 1 calc R U . . .
C16 C 0.08721(10) 0.0287(4) 1.0365(3) 0.0478(5) Uani 1 1 d . . . . .
H16 H 0.114631 -0.085169 1.042042 0.057 Uiso 1 1 calc R U . . .
C21 C 0.15990(7) 0.4173(3) 0.7270(3) 0.0323(4) Uani 1 1 d . . . . .
C22 C 0.18657(8) 0.6188(4) 0.7428(3) 0.0436(5) Uani 1 1 d . . . . .
H22 H 0.201837 0.663403 0.857690 0.052 Uiso 1 1 calc R U . . .
C23 C 0.19106(10) 0.7557(4) 0.5914(4) 0.0579(7) Uani 1 1 d . . . . .
H23 H 0.210066 0.893198 0.601713 0.069 Uiso 1 1 calc R U . . .
C24 C 0.16818(11) 0.6936(4) 0.4267(4) 0.0608(7) Uani 1 1 d . . . . .
H24 H 0.170760 0.789279 0.323431 0.073 Uiso 1 1 calc R U . . .
C25 C 0.14137(10) 0.4925(5) 0.4101(3) 0.0559(6) Uani 1 1 d . . . . .
H25 H 0.125755 0.449763 0.295176 0.067 Uiso 1 1 calc R U . . .
C26 C 0.13713(9) 0.3522(4) 0.5609(3) 0.0413(5) Uani 1 1 d . . . . .
H26 H 0.118809 0.213298 0.549843 0.050 Uiso 1 1 calc R U . . .

loop_
_atom_site_aniso_label
_atom_site_aniso_U_11
_atom_site_aniso_U_22
_atom_site_aniso_U_33
_atom_site_aniso_U_23
_atom_site_aniso_U_13
_atom_site_aniso_U_12
O1 0.0551(10) 0.0827(12) 0.0492(10) 0.0245(9) -0.0065(8) 0.0204(9)
N1 0.0308(8) 0.0420(8) 0.0342(8) 0.0094(8) -0.0012(7) 0.0037(6)
C1 0.0410(11) 0.0596(13) 0.0421(11) 0.0095(10) -0.0017(10) 0.0147(9)
C11 0.0374(9) 0.0368(9) 0.0273(8) 0.0014(7) -0.0005(8) -0.0036(7)
C12 0.0366(10) 0.0406(10) 0.0380(10) 0.0001(8) -0.0002(8) -0.0023(7)
C13 0.0370(11) 0.0679(14) 0.0504(14) -0.0125(11) 0.0063(10) -0.0035(10)
C14 0.0556(15) 0.0834(18) 0.0478(13) -0.0159(13) 0.0205(12) -0.0291(14)
C15 0.0822(19) 0.0587(14) 0.0434(13) 0.0022(11) 0.0137(13) -0.0312(14)
C16 0.0649(14) 0.0398(10) 0.0389(11) 0.0051(9) 0.0021(11) -0.0053(10)
C21 0.0256(8) 0.0380(9) 0.0333(9) 0.0065(8) 0.0018(7) 0.0036(7)
C22 0.0337(10) 0.0448(11) 0.0523(12) 0.0033(9) -0.0017(9) -0.0037(8)
C23 0.0397(12) 0.0528(12) 0.081(2) 0.0252(13) 0.0088(13) -0.0048(9)
C24 0.0475(13) 0.0744(16) 0.0604(17) 0.0377(14) 0.0157(12) 0.0123(12)
C25 0.0483(13) 0.0869(17) 0.0324(10) 0.0085(11) 0.0004(10) 0.0174(12)
C26 0.0383(10) 0.0477(10) 0.0378(10) 0.0002(9) -0.0034(9) 0.0034(8)

loop_
_atom_type_symbol
_atom_type_description
_atom_type_scat_dispersion_real
_atom_type_scat_dispersion_imag
_atom_type_scat_source
C C 0.0033 0.0016 'International Tables Vol C Tables 4.2.6.8 and 6.1.1.4'
H H 0.0000 0.0000 'International Tables Vol C Tables 4.2.6.8 and 6.1.1.4'
N N 0.0061 0.0033 'International Tables Vol C Tables 4.2.6.8 and 6.1.1.4'
O O 0.0106 0.0060 'International Tables Vol C Tables 4.2.6.8 and 6.1.1.4'

loop_
_geom_angle_atom_site_label_1
_geom_angle_atom_site_label_2
_geom_angle_atom_site_label_3
_geom_angle
_geom_angle_site_symmetry_1
_geom_angle_site_symmetry_3
C1 N1 C11 122.57(16) . .
C1 N1 C21 118.40(17) . .
C11 N1 C21 118.44(14) . .
O1 C1 N1 125.6(2) . .
O1 C1 H1 117.2 . .
N1 C1 H1 117.2 . .
C12 C11 C16 119.59(19) . .
C12 C11 N1 119.15(16) . .
C16 C11 N1 121.26(18) . .
C11 C12 C13 120.1(2) . .
C11 C12 H12 119.9 . .
C13 C12 H12 119.9 . .
C14 C13 C12 120.3(2) . .
C14 C13 H13 119.8 . .
C12 C13 H13 119.8 . .
C15 C14 C13 119.6(2) . .
C15 C14 H14 120.2 . .
C13 C14 H14 120.2 . .
C14 C15 C16 121.1(2) . .
C14 C15 H15 119.5 . .
C16 C15 H15 119.5 . .
C15 C16 C11 119.2(2) . .
C15 C16 H16 120.4 . .
C11 C16 H16 120.4 . .
C22 C21 C26 120.40(19) . .
C22 C21 N1 119.78(18) . .
C26 C21 N1 119.82(17) . .
C21 C22 C23 120.0(2) . .
C21 C22 H22 120.0 . .
C23 C22 H22 120.0 . .
C24 C23 C22 120.1(2) . .
C24 C23 H23 120.0 . .
C22 C23 H23 120.0 . .
C23 C24 C25 120.2(2) . .
C23 C24 H24 119.9 . .
C25 C24 H24 119.9 . .
C24 C25 C26 120.2(2) . .
C24 C25 H25 119.9 . .
C26 C25 H25 119.9 . .
C21 C26 C25 119.1(2) . .
C21 C26 H26 120.5 . .
C25 C26 H26 120.5 . .

loop_
_geom_bond_atom_site_label_1
_geom_bond_atom_site_label_2
_geom_bond_distance
_geom_bond_site_symmetry_2
O1 C1 1.212(3) .
N1 C1 1.363(3) .
N1 C11 1.433(2) .
N1 C21 1.437(2) .
C1 H1 0.9500 .
C11 C12 1.384(3) .
C11 C16 1.391(3) .
C12 C13 1.386(3) .
C12 H12 0.9500 .
C13 C14 1.374(4) .
C13 H13 0.9500 .
C14 C15 1.372(4) .
C14 H14 0.9500 .
C15 C16 1.387(4) .
C15 H15 0.9500 .
C16 H16 0.9500 .
C21 C22 1.379(3) .
C21 C26 1.381(3) .
C22 C23 1.381(3) .
C22 H22 0.9500 .
C23 C24 1.368(4) .
C23 H23 0.9500 .
C24 C25 1.379(4) .
C24 H24 0.9500 .
C25 C26 1.390(3) .
C25 H25 0.9500 .
C26 H26 0.9500 .

loop_
_geom_hbond_atom_site_label_D
_geom_hbond_atom_site_label_H
_geom_hbond_atom_site_label_A
_geom_hbond_distance_DH
_geom_hbond_distance_HA
_geom_hbond_distance_DA
_geom_hbond_angle_DHA
_geom_hbond_site_symmetry_A
C23 H23 O1 0.95 2.43 3.296(3) 152.0 3_564

loop_
_geom_torsion_atom_site_label_1
_geom_torsion_atom_site_label_2
_geom_torsion_atom_site_label_3
_geom_torsion_atom_site_label_4
_geom_torsion
_geom_torsion_site_symmetry_1
_geom_torsion_site_symmetry_2
_geom_torsion_site_symmetry_3
_geom_torsion_site_symmetry_4
C11 N1 C1 O1 1.7(3) . . . .
C21 N1 C1 O1 172.8(2) . . . .
C1 N1 C11 C12 137.2(2) . . . .
C21 N1 C11 C12 -33.9(3) . . . .
C1 N1 C11 C16 -42.1(3) . . . .
C21 N1 C11 C16 146.81(19) . . . .
C16 C11 C12 C13 0.6(3) . . . .
N1 C11 C12 C13 -178.7(2) . . . .
C11 C12 C13 C14 0.2(3) . . . .
C12 C13 C14 C15 -0.8(4) . . . .
C13 C14 C15 C16 0.5(4) . . . .
C14 C15 C16 C11 0.3(4) . . . .
C12 C11 C16 C15 -0.9(3) . . . .
N1 C11 C16 C15 178.4(2) . . . .
C1 N1 C21 C22 -56.7(2) . . . .
C11 N1 C21 C22 114.8(2) . . . .
C1 N1 C21 C26 124.3(2) . . . .
C11 N1 C21 C26 -64.2(2) . . . .
C26 C21 C22 C23 -0.6(3) . . . .
N1 C21 C22 C23 -179.62(19) . . . .
C21 C22 C23 C24 1.2(3) . . . .
C22 C23 C24 C25 -1.1(4) . . . .
C23 C24 C25 C26 0.4(4) . . . .
C22 C21 C26 C25 -0.1(3) . . . .
N1 C21 C26 C25 178.90(18) . . . .
C24 C25 C26 C21 0.2(3) . . . .
